data_1512997
loop_
_publ_author_name
'Shu-Hua Zhang'
'Yi Dong Zhang'
'Hua Hong Zou'
'Jing Jing Guo'
'He Ping Li'
'You Song'
'Hong Liang'

_publ_section_title
;
 A family of cubane cobalt and nickel clusters: Syntheses, structures and
 magnetic properties
;
_journal_name_full
;
Inorganica Chimica Acta
;
_journal_page_first 119
_journal_page_last 125
_journal_paper_doi 10.1016/j.ica.2012.10.032
_journal_volume 396
_journal_year 2013
_chemical_formula_sum 'C36 H44 Br4 Ni4 O16'
_chemical_formula_weight 1287.19
_space_group_IT_number 14
_symmetry_cell_setting monoclinic
_symmetry_space_group_name_Hall '-P 2ybc'
_symmetry_space_group_name_H-M 'P 1 21/c 1'
_atom_sites_solution_hydrogens geom
_atom_sites_solution_primary direct
_atom_sites_solution_secondary difmap
_cell_angle_alpha 90.00
_cell_angle_beta 90.711(2)
_cell_angle_gamma 90.00
_cell_formula_units_Z 4
_cell_length_a 18.601(3)
_cell_length_b 17.417(2)
_cell_length_c 14.613(2)
_cell_measurement_reflns_used 1922
_cell_measurement_temperature 298(2)
_cell_measurement_theta_max 20.29
_cell_measurement_theta_min 2.484
_cell_volume 4733.9(11)
_computing_cell_refinement 'Bruker SMART'
_computing_data_collection 'Bruker SMART'
_computing_data_reduction 'Bruker SHELXTL'
_computing_molecular_graphics 'Bruker SHELXTL'
_computing_publication_material 'Bruker SHELXTL'
_computing_structure_refinement 'SHELXL-97 (Sheldrick, 1997)'
_computing_structure_solution 'SHELXS-97 (Sheldrick, 1990)'
_diffrn_ambient_temperature 298(2)
_diffrn_measured_fraction_theta_full 0.937
_diffrn_measured_fraction_theta_max 0.937
_diffrn_measurement_device_type 'CCD area detector'
_diffrn_measurement_method 'phi and omega scans'
_diffrn_radiation_monochromator graphite
_diffrn_radiation_source 'fine-focus sealed tube'
_diffrn_radiation_type MoK\a
_diffrn_radiation_wavelength 0.71073
_diffrn_reflns_av_R_equivalents 0.3012
_diffrn_reflns_av_sigmaI/netI 0.4040
_diffrn_reflns_limit_h_max 20
_diffrn_reflns_limit_h_min -22
_diffrn_reflns_limit_k_max 17
_diffrn_reflns_limit_k_min -20
_diffrn_reflns_limit_l_max 17
_diffrn_reflns_limit_l_min -17
_diffrn_reflns_number 20590
_diffrn_reflns_theta_full 25.01
_diffrn_reflns_theta_max 25.01
_diffrn_reflns_theta_min 2.13
_exptl_absorpt_coefficient_mu 5.006
_exptl_absorpt_correction_T_max 0.2587
_exptl_absorpt_correction_T_min 0.1658
_exptl_absorpt_correction_type multi-scan
_exptl_absorpt_process_details sadabs
_exptl_crystal_colour green
_exptl_crystal_density_diffrn 1.806
_exptl_crystal_density_method 'not measured'
_exptl_crystal_description block
_exptl_crystal_F_000 2560
_exptl_crystal_size_max 0.56
_exptl_crystal_size_mid 0.47
_exptl_crystal_size_min 0.37
_refine_diff_density_max 1.027
_refine_diff_density_min -0.906
_refine_diff_density_rms 0.181
_refine_ls_extinction_method none
_refine_ls_goodness_of_fit_ref 0.966
_refine_ls_hydrogen_treatment constr
_refine_ls_matrix_type full
_refine_ls_number_parameters 541
_refine_ls_number_reflns 7822
_refine_ls_number_restraints 0
_refine_ls_restrained_S_all 0.966
_refine_ls_R_factor_all 0.3643
_refine_ls_R_factor_gt 0.1630
_refine_ls_shift/su_max 0.001
_refine_ls_shift/su_mean 0.000
_refine_ls_structure_factor_coef Fsqd
_refine_ls_weighting_details 'calc w=1/[\s^2^(Fo^2^)+(0.1444P)^2^+0.0000P] where P=(Fo^2^+2Fc^2^)/3'
_refine_ls_weighting_scheme calc
_refine_ls_wR_factor_gt 0.2848
_refine_ls_wR_factor_ref 0.3798
_reflns_number_gt 2315
_reflns_number_total 7822
_reflns_threshold_expression >2sigma(I)
_cod_data_source_file ICA-2013-396-119-125-1.cif
_cod_data_source_block 070725h
_cod_original_cell_volume 4733.8(11)
_cod_original_sg_symbol_H-M P2(1)/c
_cod_database_code 1512997

loop_
_symmetry_equiv_pos_as_xyz
'x, y, z'
'-x, y+1/2, -z+1/2'
'-x, -y, -z'
'x, -y-1/2, z-1/2'

loop_
_atom_site_label
_atom_site_type_symbol
_atom_site_fract_x
_atom_site_fract_y
_atom_site_fract_z
_atom_site_U_iso_or_equiv
_atom_site_adp_type
_atom_site_occupancy
_atom_site_symmetry_multiplicity
_atom_site_calc_flag
_atom_site_refinement_flags
Ni1 Ni 0.32704(15) 0.62951(17) 0.48372(19) 0.0394(9) Uani 1 1 d .
Ni2 Ni 0.18297(15) 0.61748(17) 0.58369(18) 0.0358(8) Uani 1 1 d .
Ni3 Ni 0.21645(15) 0.50969(17) 0.4197(2) 0.0437(9) Uani 1 1 d .
Ni4 Ni 0.29149(16) 0.48479(18) 0.6039(2) 0.0455(9) Uani 1 1 d .
Br1 Br 0.6160(2) 0.7694(2) 0.1753(3) 0.1159(15) Uani 1 1 d .
Br2 Br -0.0418(2) 0.9742(2) 0.6132(4) 0.146(2) Uani 1 1 d .
Br3 Br 0.01257(18) 0.1990(2) 0.1756(2) 0.1015(14) Uani 1 1 d .
Br4 Br 0.4251(3) 0.4078(4) 1.0771(4) 0.180(3) Uani 1 1 d .
O1 O 0.4322(9) 0.6360(9) 0.5144(11) 0.047(4) Uani 1 1 d .
O2 O 0.3531(8) 0.6410(9) 0.3474(10) 0.046(4) Uani 1 1 d .
O3 O 0.0775(9) 0.6295(10) 0.5520(11) 0.053(4) Uani 1 1 d .
O4 O 0.1925(9) 0.7322(9) 0.6044(11) 0.055(5) Uani 1 1 d .
O5 O 0.1165(8) 0.5176(10) 0.3699(11) 0.048(4) Uani 1 1 d .
O6 O 0.2171(8) 0.3949(9) 0.4016(10) 0.048(4) Uani 1 1 d .
O7 O 0.3936(9) 0.4744(10) 0.6509(13) 0.063(5) Uani 1 1 d .
O8 O 0.2550(10) 0.4684(10) 0.7360(12) 0.064(5) Uani 1 1 d .
O9 O 0.2205(7) 0.6257(8) 0.4502(9) 0.041(4) Uani 1 1 d .
O10 O 0.2893(8) 0.6056(9) 0.6151(9) 0.044(4) Uani 1 1 d .
O11 O 0.3200(8) 0.5102(8) 0.4686(10) 0.041(4) Uani 1 1 d .
O12 O 0.1878(8) 0.5033(8) 0.5571(9) 0.040(4) Uani 1 1 d .
O13 O 0.3190(7) 0.7479(9) 0.5140(10) 0.046(4) Uani 1 1 d .
H13 H 0.2913 0.7577 0.5556 0.069 Uiso 1 1 d R
O14 O 0.1547(8) 0.5855(10) 0.7203(11) 0.051(5) Uani 1 1 d .
H14 H 0.1792 0.5474 0.7315 0.077 Uiso 1 1 d R
O15 O 0.2577(8) 0.5362(9) 0.2889(11) 0.049(4) Uani 1 1 d .
H15 H 0.2913 0.5543 0.3188 0.074 Uiso 1 1 d R
O16 O 0.2877(9) 0.3663(10) 0.5635(12) 0.056(5) Uani 1 1 d .
H16 H 0.2751 0.3672 0.5095 0.084 Uiso 1 1 d R
C1 C 0.4790(15) 0.6644(14) 0.4664(18) 0.046(7) Uani 1 1 d .
H1 H 0.5217 0.6775 0.4962 0.056 Uiso 1 1 calc R
C2 C 0.4757(13) 0.6804(14) 0.3664(18) 0.048(7) Uani 1 1 d .
C3 C 0.4141(14) 0.6646(14) 0.3150(19) 0.049(7) Uani 1 1 d .
C4 C 0.4127(14) 0.6792(14) 0.2215(18) 0.050(7) Uani 1 1 d .
H4 H 0.3715 0.6686 0.1872 0.060 Uiso 1 1 calc R
C5 C 0.4729(15) 0.7098(14) 0.1794(19) 0.058(7) Uani 1 1 d .
H5 H 0.4720 0.7196 0.1169 0.070 Uiso 1 1 calc R
C6 C 0.5345(14) 0.7256(14) 0.231(2) 0.054(7) Uani 1 1 d .
C7 C 0.5359(14) 0.7110(14) 0.3243(19) 0.052(7) Uani 1 1 d .
H7 H 0.5771 0.7216 0.3587 0.062 Uiso 1 1 calc R
C8 C 0.0365(15) 0.6861(17) 0.5578(17) 0.059(8) Uani 1 1 d .
H8 H -0.0128 0.6793 0.5492 0.070 Uiso 1 1 calc R
C9 C 0.0654(14) 0.7653(16) 0.5787(18) 0.055(7) Uani 1 1 d .
C10 C 0.1357(14) 0.7849(16) 0.6019(18) 0.054(7) Uani 1 1 d .
C11 C 0.1531(15) 0.8608(17) 0.6216(18) 0.063(8) Uani 1 1 d .
H11 H 0.2001 0.8740 0.6372 0.076 Uiso 1 1 calc R
C12 C 0.1001(15) 0.9171(17) 0.6181(18) 0.064(8) Uani 1 1 d .
H12 H 0.1117 0.9678 0.6314 0.077 Uiso 1 1 calc R
C13 C 0.0298(15) 0.8974(18) 0.595(2) 0.070(8) Uani 1 1 d .
C14 C 0.0124(15) 0.8216(16) 0.5751(17) 0.059(7) Uani 1 1 d .
H14A H -0.0346 0.8084 0.5596 0.070 Uiso 1 1 calc R
C15 C 0.0847(13) 0.4680(16) 0.3311(17) 0.048(7) Uani 1 1 d .
H15A H 0.0401 0.4823 0.3072 0.058 Uiso 1 1 calc R
C16 C 0.1050(12) 0.3870(15) 0.3147(17) 0.050(7) Uani 1 1 d .
C17 C 0.1672(12) 0.3562(15) 0.3537(17) 0.048(7) Uani 1 1 d .
C18 C 0.1840(13) 0.2794(16) 0.3398(17) 0.056(7) Uani 1 1 d .
H18 H 0.2256 0.2588 0.3659 0.067 Uiso 1 1 calc R
C19 C 0.1387(13) 0.2333(16) 0.2871(17) 0.055(7) Uani 1 1 d .
H19 H 0.1500 0.1819 0.2779 0.066 Uiso 1 1 calc R
C20 C 0.0765(13) 0.2641(17) 0.2482(17) 0.055(7) Uani 1 1 d .
C21 C 0.0597(13) 0.3409(16) 0.2620(16) 0.051(7) Uani 1 1 d .
H21 H 0.0181 0.3615 0.2359 0.061 Uiso 1 1 calc R
C22 C 0.4124(17) 0.4654(17) 0.735(2) 0.070(9) Uani 1 1 d .
H22 H 0.4618 0.4656 0.7464 0.084 Uiso 1 1 calc R
C23 C 0.3727(19) 0.4559(18) 0.807(2) 0.072(9) Uani 1 1 d .
C24 C 0.2980(19) 0.4570(17) 0.806(2) 0.071(9) Uani 1 1 d .
C25 C 0.2610(18) 0.4435(17) 0.887(2) 0.080(10) Uani 1 1 d .
H25 H 0.2110 0.4443 0.8865 0.097 Uiso 1 1 calc R
C26 C 0.2987(19) 0.4289(17) 0.968(2) 0.081(10) Uani 1 1 d .
H26 H 0.2739 0.4199 1.0214 0.097 Uiso 1 1 calc R
C27 C 0.373(2) 0.4279(19) 0.968(2) 0.086(10) Uani 1 1 d .
C28 C 0.4104(18) 0.4413(17) 0.888(2) 0.080(10) Uani 1 1 d .
H28 H 0.4604 0.4406 0.8878 0.096 Uiso 1 1 calc R
C29 C 0.1874(12) 0.6806(13) 0.3911(16) 0.046(7) Uani 1 1 d .
H29A H 0.2238 0.7112 0.3628 0.069 Uiso 1 1 calc R
H29B H 0.1563 0.7131 0.4259 0.069 Uiso 1 1 calc R
H29C H 0.1598 0.6544 0.3447 0.069 Uiso 1 1 calc R
C30 C 0.3254(14) 0.6397(15) 0.6884(17) 0.059(7) Uani 1 1 d .
H30A H 0.3750 0.6469 0.6732 0.088 Uiso 1 1 calc R
H30B H 0.3222 0.6072 0.7412 0.088 Uiso 1 1 calc R
H30C H 0.3039 0.6885 0.7014 0.088 Uiso 1 1 calc R
C31 C 0.3809(13) 0.4741(14) 0.4366(17) 0.053(7) Uani 1 1 d .
H31A H 0.3740 0.4195 0.4381 0.080 Uiso 1 1 calc R
H31B H 0.4214 0.4876 0.4747 0.080 Uiso 1 1 calc R
H31C H 0.3895 0.4901 0.3749 0.080 Uiso 1 1 calc R
C32 C 0.1264(13) 0.4584(15) 0.5811(16) 0.054(7) Uani 1 1 d .
H32A H 0.1100 0.4737 0.6404 0.080 Uiso 1 1 calc R
H32B H 0.1393 0.4051 0.5825 0.080 Uiso 1 1 calc R
H32C H 0.0887 0.4663 0.5367 0.080 Uiso 1 1 calc R
C33 C 0.3299(13) 0.8113(14) 0.4572(16) 0.052(7) Uani 1 1 d .
H33A H 0.2859 0.8398 0.4513 0.078 Uiso 1 1 calc R
H33B H 0.3446 0.7941 0.3979 0.078 Uiso 1 1 calc R
H33C H 0.3665 0.8436 0.4834 0.078 Uiso 1 1 calc R
C34 C 0.1557(16) 0.6334(17) 0.793(2) 0.076(9) Uani 1 1 d .
H34A H 0.1734 0.6063 0.8464 0.113 Uiso 1 1 calc R
H34B H 0.1079 0.6516 0.8046 0.113 Uiso 1 1 calc R
H34C H 0.1866 0.6763 0.7811 0.113 Uiso 1 1 calc R
C35 C 0.2809(15) 0.4890(18) 0.217(2) 0.080(9) Uani 1 1 d .
H35A H 0.3222 0.5116 0.1891 0.119 Uiso 1 1 calc R
H35B H 0.2430 0.4838 0.1724 0.119 Uiso 1 1 calc R
H35C H 0.2933 0.4393 0.2408 0.119 Uiso 1 1 calc R
C36 C 0.2636(17) 0.3114(19) 0.608(2) 0.084(10) Uani 1 1 d .
H36A H 0.2996 0.2937 0.6505 0.125 Uiso 1 1 calc R
H36B H 0.2508 0.2705 0.5668 0.125 Uiso 1 1 calc R
H36C H 0.2218 0.3276 0.6406 0.125 Uiso 1 1 calc R

loop_
_atom_site_aniso_label
_atom_site_aniso_U_11
_atom_site_aniso_U_22
_atom_site_aniso_U_33
_atom_site_aniso_U_23
_atom_site_aniso_U_13
_atom_site_aniso_U_12
Ni1 0.0315(16) 0.046(2) 0.0401(19) 0.0021(16) -0.0005(14) 0.0087(15)
Ni2 0.0310(16) 0.0437(19) 0.0328(18) 0.0012(15) 0.0052(13) -0.0022(15)
Ni3 0.0308(17) 0.049(2) 0.051(2) -0.0071(17) -0.0002(14) 0.0026(16)
Ni4 0.0402(18) 0.049(2) 0.047(2) 0.0110(17) 0.0002(15) 0.0084(16)
Br1 0.083(3) 0.120(3) 0.146(4) 0.058(3) 0.017(2) -0.031(2)
Br2 0.088(3) 0.107(3) 0.243(6) -0.037(3) 0.008(3) 0.059(3)
Br3 0.075(2) 0.120(3) 0.109(3) -0.061(2) -0.023(2) -0.001(2)
Br4 0.200(5) 0.216(6) 0.122(4) 0.065(4) -0.071(4) -0.028(4)
O1 0.039(10) 0.056(11) 0.046(11) 0.007(9) 0.000(8) 0.000(9)
O2 0.035(10) 0.051(11) 0.050(11) 0.010(8) -0.009(8) 0.005(9)
O3 0.040(10) 0.056(12) 0.062(12) 0.000(10) 0.006(9) 0.004(10)
O4 0.046(11) 0.057(11) 0.061(12) 0.002(9) 0.004(9) -0.005(9)
O5 0.029(9) 0.059(12) 0.056(11) -0.005(9) -0.010(8) 0.004(9)
O6 0.034(9) 0.062(12) 0.049(10) -0.012(9) 0.001(8) -0.001(9)
O7 0.059(12) 0.074(13) 0.057(13) 0.017(10) -0.002(10) -0.006(10)
O8 0.064(12) 0.078(13) 0.051(12) 0.020(10) -0.011(10) -0.016(10)
O9 0.028(8) 0.048(10) 0.046(10) 0.011(8) -0.004(7) -0.010(8)
O10 0.038(9) 0.060(11) 0.033(9) 0.013(8) 0.001(8) -0.014(8)
O11 0.030(9) 0.050(10) 0.043(10) 0.012(8) -0.002(7) 0.000(8)
O12 0.031(9) 0.045(10) 0.043(10) 0.006(8) -0.007(7) -0.005(8)
O13 0.037(9) 0.055(11) 0.046(11) 0.012(9) 0.009(8) -0.009(8)
O14 0.044(10) 0.062(12) 0.048(11) 0.011(10) 0.002(9) -0.008(9)
O15 0.033(9) 0.065(12) 0.048(11) 0.005(10) -0.013(8) -0.003(9)
O16 0.047(11) 0.062(12) 0.060(12) 0.016(10) 0.002(9) -0.014(10)
C1 0.041(16) 0.047(17) 0.051(19) 0.010(14) -0.002(14) 0.004(14)
C2 0.040(16) 0.052(18) 0.051(18) 0.004(14) 0.001(14) 0.008(14)
C3 0.041(17) 0.055(18) 0.05(2) 0.013(14) 0.001(15) 0.005(14)
C4 0.043(16) 0.052(18) 0.054(19) 0.010(14) -0.001(14) 0.007(14)
C5 0.058(19) 0.059(19) 0.058(19) 0.016(15) 0.006(16) 0.007(16)
C6 0.051(17) 0.047(17) 0.07(2) 0.015(15) 0.010(15) 0.005(14)
C7 0.047(17) 0.055(18) 0.054(19) 0.010(15) 0.000(14) 0.004(14)
C8 0.047(17) 0.06(2) 0.07(2) 0.000(16) 0.006(14) 0.009(17)
C9 0.042(16) 0.057(19) 0.07(2) -0.001(15) 0.005(14) 0.011(16)
C10 0.044(17) 0.05(2) 0.065(19) -0.004(16) 0.004(14) 0.007(16)
C11 0.047(17) 0.07(2) 0.08(2) -0.010(17) 0.014(15) 0.006(17)
C12 0.054(19) 0.06(2) 0.08(2) -0.007(16) 0.010(16) 0.007(17)
C13 0.05(2) 0.07(2) 0.09(2) -0.004(18) 0.015(17) 0.019(17)
C14 0.044(16) 0.06(2) 0.07(2) -0.005(16) 0.004(14) 0.011(16)
C15 0.030(14) 0.06(2) 0.053(18) -0.007(16) 0.001(13) 0.007(14)
C16 0.032(14) 0.060(19) 0.057(17) -0.018(15) -0.005(13) 0.004(14)
C17 0.028(14) 0.058(19) 0.057(17) -0.013(15) -0.002(13) 0.005(14)
C18 0.038(15) 0.07(2) 0.063(19) -0.019(16) 0.002(14) 0.010(15)
C19 0.035(15) 0.066(19) 0.064(19) -0.017(15) -0.001(14) -0.002(15)
C20 0.035(16) 0.07(2) 0.06(2) -0.021(16) -0.002(13) -0.003(15)
C21 0.031(14) 0.06(2) 0.059(18) -0.021(15) -0.006(13) -0.008(14)
C22 0.07(2) 0.08(2) 0.06(2) 0.018(19) -0.010(19) -0.008(18)
C23 0.08(3) 0.08(2) 0.06(2) 0.025(18) -0.02(2) -0.006(19)
C24 0.07(2) 0.08(2) 0.06(2) 0.027(17) 0.00(2) -0.012(19)
C25 0.08(2) 0.09(2) 0.06(2) 0.028(19) -0.02(2) -0.012(19)
C26 0.09(3) 0.10(3) 0.06(2) 0.032(18) -0.01(2) -0.01(2)
C27 0.09(3) 0.10(3) 0.07(2) 0.02(2) -0.01(2) -0.02(2)
C28 0.09(2) 0.09(3) 0.06(2) 0.026(19) -0.01(2) -0.009(19)
C29 0.025(13) 0.057(17) 0.055(17) 0.010(14) 0.004(12) 0.006(12)
C30 0.050(16) 0.07(2) 0.053(17) 0.005(15) 0.001(14) -0.019(15)
C31 0.042(16) 0.060(18) 0.058(17) -0.001(14) 0.002(14) 0.018(14)
C32 0.044(16) 0.070(19) 0.047(17) -0.001(14) 0.004(13) -0.005(15)
C33 0.051(16) 0.058(18) 0.046(16) 0.009(15) -0.008(13) -0.007(14)
C34 0.08(2) 0.08(2) 0.06(2) 0.001(19) 0.003(17) -0.011(18)
C35 0.054(19) 0.09(2) 0.09(2) 0.00(2) 0.006(17) 0.007(18)
C36 0.07(2) 0.09(3) 0.09(2) 0.01(2) -0.011(18) -0.01(2)

loop_
_atom_type_symbol
_atom_type_description
_atom_type_scat_dispersion_real
_atom_type_scat_dispersion_imag
_atom_type_scat_source
C C 0.0033 0.0016 'International Tables Vol C Tables 4.2.6.8 and 6.1.1.4'
H H 0.0000 0.0000 'International Tables Vol C Tables 4.2.6.8 and 6.1.1.4'
O O 0.0106 0.0060 'International Tables Vol C Tables 4.2.6.8 and 6.1.1.4'
Ni Ni 0.3393 1.1124 'International Tables Vol C Tables 4.2.6.8 and 6.1.1.4'
Br Br -0.2901 2.4595 'International Tables Vol C Tables 4.2.6.8 and 6.1.1.4'

loop_
_geom_angle_atom_site_label_1
_geom_angle_atom_site_label_2
_geom_angle_atom_site_label_3
_geom_angle
O1 Ni1 O9 178.3(7)
O1 Ni1 O2 88.3(6)
O9 Ni1 O2 90.6(6)
O1 Ni1 O11 98.0(6)
O9 Ni1 O11 83.3(6)
O2 Ni1 O11 90.5(6)
O1 Ni1 O10 98.2(6)
O9 Ni1 O10 83.0(5)
O2 Ni1 O10 171.3(6)
O11 Ni1 O10 83.0(6)
O1 Ni1 O13 88.2(6)
O9 Ni1 O13 90.6(6)
O2 Ni1 O13 97.2(6)
O11 Ni1 O13 170.2(6)
O10 Ni1 O13 88.7(6)
O3 Ni2 O4 90.9(7)
O3 Ni2 O12 95.9(6)
O4 Ni2 O12 172.0(7)
O3 Ni2 O10 179.7(7)
O4 Ni2 O10 89.1(6)
O12 Ni2 O10 84.2(6)
O3 Ni2 O9 96.5(6)
O4 Ni2 O9 92.4(6)
O12 Ni2 O9 82.7(6)
O10 Ni2 O9 83.3(5)
O3 Ni2 O14 89.5(6)
O4 Ni2 O14 98.0(7)
O12 Ni2 O14 86.3(6)
O10 Ni2 O14 90.7(6)
O9 Ni2 O14 167.9(6)
O5 Ni3 O6 91.6(7)
O5 Ni3 O11 175.7(6)
O6 Ni3 O11 92.5(6)
O5 Ni3 O9 92.4(6)
O6 Ni3 O9 174.5(6)
O11 Ni3 O9 83.7(6)
O5 Ni3 O12 96.1(6)
O6 Ni3 O12 94.3(6)
O11 Ni3 O12 85.1(6)
O9 Ni3 O12 81.6(6)
O5 Ni3 O15 90.1(6)
O6 Ni3 O15 95.5(7)
O11 Ni3 O15 88.0(5)
O9 Ni3 O15 88.2(6)
O12 Ni3 O15 168.2(6)
O7 Ni4 O12 176.1(7)
O7 Ni4 O8 89.4(7)
O12 Ni4 O8 90.9(6)
O7 Ni4 O11 95.2(7)
O12 Ni4 O11 84.3(6)
O8 Ni4 O11 174.0(7)
O7 Ni4 O10 94.7(6)
O12 Ni4 O10 81.5(5)
O8 Ni4 O10 93.4(6)
O11 Ni4 O10 82.4(6)
O7 Ni4 O16 92.0(7)
O12 Ni4 O16 91.8(6)
O8 Ni4 O16 96.5(7)
O11 Ni4 O16 87.2(6)
O10 Ni4 O16 168.1(6)
C1 O1 Ni1 126.3(15)
C3 O2 Ni1 126.6(15)
C8 O3 Ni2 131.2(17)
C10 O4 Ni2 125.3(15)
C15 O5 Ni3 125.5(16)
C17 O6 Ni3 124.2(15)
C22 O7 Ni4 125.5(19)
C24 O8 Ni4 123.2(19)
C29 O9 Ni1 122.4(12)
C29 O9 Ni3 120.7(12)
Ni1 O9 Ni3 96.6(6)
C29 O9 Ni2 117.9(13)
Ni1 O9 Ni2 96.5(6)
Ni3 O9 Ni2 97.0(6)
C30 O10 Ni2 126.0(15)
C30 O10 Ni1 117.2(13)
Ni2 O10 Ni1 96.2(6)
C30 O10 Ni4 118.4(14)
Ni2 O10 Ni4 95.9(6)
Ni1 O10 Ni4 96.9(7)
C31 O11 Ni3 130.6(14)
C31 O11 Ni1 115.9(14)
Ni3 O11 Ni1 95.6(6)
C31 O11 Ni4 116.1(13)
Ni3 O11 Ni4 94.6(6)
Ni1 O11 Ni4 97.2(6)
C32 O12 Ni2 116.8(14)
C32 O12 Ni4 125.3(13)
Ni2 O12 Ni4 97.6(6)
C32 O12 Ni3 118.7(12)
Ni2 O12 Ni3 98.3(6)
Ni4 O12 Ni3 94.5(6)
C33 O13 Ni1 129.4(14)
C33 O13 H13 111.8
Ni1 O13 H13 113.9
C34 O14 Ni2 124.9(16)
C34 O14 H14 109.8
Ni2 O14 H14 104.7
C35 O15 Ni3 131.5(16)
C35 O15 H15 112.6
Ni3 O15 H15 83.4
C36 O16 Ni4 127(2)
C36 O16 H16 114.7
Ni4 O16 H16 104.7
O1 C1 C2 128(2)
O1 C1 H1 116.0
C2 C1 H1 116.0
C7 C2 C3 120(2)
C7 C2 C1 119(2)
C3 C2 C1 121(2)
O2 C3 C4 114(2)
O2 C3 C2 126(2)
C4 C3 C2 120(2)
C3 C4 C5 120(2)
C3 C4 H4 120.0
C5 C4 H4 120.0
C6 C5 C4 120(2)
C6 C5 H5 120.0
C4 C5 H5 120.0
C5 C6 C7 120(2)
C5 C6 Br1 121(2)
C7 C6 Br1 119(2)
C6 C7 C2 120(2)
C6 C7 H7 120.0
C2 C7 H7 120.0
O3 C8 C9 121(2)
O3 C8 H8 119.4
C9 C8 H8 119.4
C10 C9 C14 120(3)
C10 C9 C8 127(2)
C14 C9 C8 113(2)
C11 C10 C9 120(2)
C11 C10 O4 116(2)
C9 C10 O4 123(2)
C12 C11 C10 120(3)
C12 C11 H11 120.0
C10 C11 H11 120.0
C11 C12 C13 120(3)
C11 C12 H12 120.0
C13 C12 H12 120.0
C14 C13 C12 120(2)
C14 C13 Br2 122(2)
C12 C13 Br2 117(2)
C13 C14 C9 120(3)
C13 C14 H14A 120.0
C9 C14 H14A 120.0
O5 C15 C16 130(2)
O5 C15 H15A 115.0
C16 C15 H15A 115.0
C21 C16 C17 120(2)
C21 C16 C15 119(2)
C17 C16 C15 121(2)
O6 C17 C18 114(2)
O6 C17 C16 126(2)
C18 C17 C16 120(2)
C19 C18 C17 120(2)
C19 C18 H18 120.0
C17 C18 H18 120.0
C18 C19 C20 120(2)
C18 C19 H19 120.0
C20 C19 H19 120.0
C19 C20 C21 120(2)
C19 C20 Br3 120(2)
C21 C20 Br3 120.1(18)
C16 C21 C20 120(2)
C16 C21 H21 120.0
C20 C21 H21 120.0
O7 C22 C23 129(3)
O7 C22 H22 115.3
C23 C22 H22 115.3
C22 C23 C28 115(3)
C22 C23 C24 125(3)
C28 C23 C24 120(3)
O8 C24 C25 113(3)
O8 C24 C23 127(3)
C25 C24 C23 120(3)
C26 C25 C24 120(3)
C26 C25 H25 120.0
C24 C25 H25 120.0
C25 C26 C27 120(3)
C25 C26 H26 120.0
C27 C26 H26 120.0
C28 C27 C26 120(3)
C28 C27 Br4 120(3)
C26 C27 Br4 120(3)
C27 C28 C23 120(3)
C27 C28 H28 120.0
C23 C28 H28 120.0
O9 C29 H29A 109.5
O9 C29 H29B 109.5
H29A C29 H29B 109.5
O9 C29 H29C 109.5
H29A C29 H29C 109.5
H29B C29 H29C 109.5
O10 C30 H30A 109.5
O10 C30 H30B 109.5
H30A C30 H30B 109.5
O10 C30 H30C 109.5
H30A C30 H30C 109.5
H30B C30 H30C 109.5
O11 C31 H31A 109.5
O11 C31 H31B 109.5
H31A C31 H31B 109.5
O11 C31 H31C 109.5
H31A C31 H31C 109.5
H31B C31 H31C 109.5
O12 C32 H32A 109.5
O12 C32 H32B 109.5
H32A C32 H32B 109.5
O12 C32 H32C 109.5
H32A C32 H32C 109.5
H32B C32 H32C 109.5
O13 C33 H33A 109.5
O13 C33 H33B 109.5
H33A C33 H33B 109.5
O13 C33 H33C 109.5
H33A C33 H33C 109.5
H33B C33 H33C 109.5
O14 C34 H34A 109.5
O14 C34 H34B 109.5
H34A C34 H34B 109.5
O14 C34 H34C 109.5
H34A C34 H34C 109.5
H34B C34 H34C 109.5
O15 C35 H35A 109.5
O15 C35 H35B 109.5
H35A C35 H35B 109.5
O15 C35 H35C 109.5
H35A C35 H35C 109.5
H35B C35 H35C 109.5
O16 C36 H36A 109.5
O16 C36 H36B 109.5
H36A C36 H36B 109.5
O16 C36 H36C 109.5
H36A C36 H36C 109.5
H36B C36 H36C 109.5

loop_
_geom_bond_atom_site_label_1
_geom_bond_atom_site_label_2
_geom_bond_distance
Ni1 O1 2.004(16)
Ni1 O9 2.037(13)
Ni1 O2 2.066(16)
Ni1 O11 2.094(15)
Ni1 O10 2.094(14)
Ni1 O13 2.114(16)
Ni2 O3 2.020(16)
Ni2 O4 2.028(17)
Ni2 O12 2.029(14)
Ni2 O10 2.036(14)
Ni2 O9 2.085(15)
Ni2 O14 2.145(16)
Ni3 O5 1.993(15)
Ni3 O6 2.017(16)
Ni3 O11 2.047(14)
Ni3 O9 2.071(15)
Ni3 O12 2.087(15)
Ni3 O15 2.119(17)
Ni4 O7 2.019(17)
Ni4 O12 2.065(14)
Ni4 O8 2.073(18)
Ni4 O11 2.100(15)
Ni4 O10 2.110(16)
Ni4 O16 2.148(18)
Br1 C6 1.89(3)
Br2 C13 1.91(3)
Br3 C20 1.95(2)
Br4 C27 1.88(3)
O1 C1 1.23(3)
O2 C3 1.30(3)
O3 C8 1.25(3)
O4 C10 1.40(3)
O5 C15 1.19(3)
O6 C17 1.34(2)
O7 C22 1.29(3)
O8 C24 1.31(3)
O9 C29 1.42(2)
O10 C30 1.39(2)
O11 C31 1.38(3)
O12 C32 1.43(3)
O13 C33 1.40(2)
O13 H13 0.8200
O14 C34 1.36(3)
O14 H14 0.8200
O15 C35 1.41(3)
O15 H15 0.8200
O16 C36 1.24(3)
O16 H16 0.8200
C1 C2 1.49(3)
C1 H1 0.9300
C2 C7 1.39(3)
C2 C3 1.39(3)
C3 C4 1.39(3)
C4 C5 1.39(3)
C4 H4 0.9300
C5 C6 1.39(3)
C5 H5 0.9300
C6 C7 1.39(3)
C7 H7 0.9300
C8 C9 1.51(3)
C8 H8 0.9300
C9 C10 1.39(3)
C9 C14 1.39(3)
C10 C11 1.39(3)
C11 C12 1.39(3)
C11 H11 0.9300
C12 C13 1.39(4)
C12 H12 0.9300
C13 C14 1.39(3)
C14 H14A 0.9300
C15 C16 1.48(3)
C15 H15A 0.9300
C16 C21 1.39(3)
C16 C17 1.39(3)
C17 C18 1.39(3)
C18 C19 1.39(3)
C18 H18 0.9300
C19 C20 1.39(3)
C19 H19 0.9300
C20 C21 1.39(3)
C21 H21 0.9300
C22 C23 1.30(4)
C22 H22 0.9300
C23 C28 1.39(4)
C23 C24 1.39(4)
C24 C25 1.39(4)
C25 C26 1.39(4)
C25 H25 0.9300
C26 C27 1.39(4)
C26 H26 0.9300
C27 C28 1.39(4)
C28 H28 0.9300
C29 H29A 0.9600
C29 H29B 0.9600
C29 H29C 0.9600
C30 H30A 0.9600
C30 H30B 0.9600
C30 H30C 0.9600
C31 H31A 0.9600
C31 H31B 0.9600
C31 H31C 0.9600
C32 H32A 0.9600
C32 H32B 0.9600
C32 H32C 0.9600
C33 H33A 0.9600
C33 H33B 0.9600
C33 H33C 0.9600
C34 H34A 0.9600
C34 H34B 0.9600
C34 H34C 0.9600
C35 H35A 0.9600
C35 H35B 0.9600
C35 H35C 0.9600
C36 H36A 0.9600
C36 H36B 0.9600
C36 H36C 0.9600

loop_
_geom_hbond_atom_site_label_D
_geom_hbond_atom_site_label_H
_geom_hbond_atom_site_label_A
_geom_hbond_distance_DH
_geom_hbond_distance_HA
_geom_hbond_distance_DA
_geom_hbond_angle_DHA
O13 H13 O4 0.82 2.03 2.73(2) 142.7
O14 H14 O8 0.82 1.97 2.77(2) 165.2
O15 H15 O2 0.82 1.94 2.68(2) 149.1
O16 H16 O6 0.82 1.96 2.74(2) 157.8

loop_
_geom_torsion_atom_site_label_1
_geom_torsion_atom_site_label_2
_geom_torsion_atom_site_label_3
_geom_torsion_atom_site_label_4
_geom_torsion
O9 Ni1 O1 C1 -28(22)
O2 Ni1 O1 C1 22(2)
O11 Ni1 O1 C1 112(2)
O10 Ni1 O1 C1 -163.9(19)
O13 Ni1 O1 C1 -75(2)
O1 Ni1 O2 C3 -15.7(19)
O9 Ni1 O2 C3 163.0(18)
O11 Ni1 O2 C3 -113.7(18)
O10 Ni1 O2 C3 -155(4)
O13 Ni1 O2 C3 72.3(19)
O4 Ni2 O3 C8 -9(2)
O12 Ni2 O3 C8 175(2)
O10 Ni2 O3 C8 -83(100)
O9 Ni2 O3 C8 -101(2)
O14 Ni2 O3 C8 89(2)
O3 Ni2 O4 C10 5.3(18)
O12 Ni2 O4 C10 153(4)
O10 Ni2 O4 C10 -174.9(18)
O9 Ni2 O4 C10 101.8(18)
O14 Ni2 O4 C10 -84.4(18)
O6 Ni3 O5 C15 -12(2)
O11 Ni3 O5 C15 148(8)
O9 Ni3 O5 C15 172(2)
O12 Ni3 O5 C15 -106(2)
O15 Ni3 O5 C15 84(2)
O5 Ni3 O6 C17 11.4(17)
O11 Ni3 O6 C17 -167.1(17)
O9 Ni3 O6 C17 149(6)
O12 Ni3 O6 C17 107.7(17)
O15 Ni3 O6 C17 -78.9(17)
O12 Ni4 O7 C22 90(10)
O8 Ni4 O7 C22 -3(2)
O11 Ni4 O7 C22 173(2)
O10 Ni4 O7 C22 90(2)
O16 Ni4 O7 C22 -99(2)
O7 Ni4 O8 C24 0(2)
O12 Ni4 O8 C24 -176(2)
O11 Ni4 O8 C24 -140(6)
O10 Ni4 O8 C24 -95(2)
O16 Ni4 O8 C24 92(2)
O1 Ni1 O9 C29 1(22)
O2 Ni1 O9 C29 -49.2(15)
O11 Ni1 O9 C29 -139.7(15)
O10 Ni1 O9 C29 136.6(16)
O13 Ni1 O9 C29 48.0(15)
O1 Ni1 O9 Ni3 134(21)
O2 Ni1 O9 Ni3 83.8(6)
O11 Ni1 O9 Ni3 -6.6(6)
O10 Ni1 O9 Ni3 -90.3(6)
O13 Ni1 O9 Ni3 -178.9(6)
O1 Ni1 O9 Ni2 -128(21)
O2 Ni1 O9 Ni2 -178.3(6)
O11 Ni1 O9 Ni2 91.3(6)
O10 Ni1 O9 Ni2 7.6(6)
O13 Ni1 O9 Ni2 -81.0(6)
O5 Ni3 O9 C29 -37.3(15)
O6 Ni3 O9 C29 -174(6)
O11 Ni3 O9 C29 140.9(15)
O12 Ni3 O9 C29 -133.1(14)
O15 Ni3 O9 C29 52.8(14)
O5 Ni3 O9 Ni1 -171.4(6)
O6 Ni3 O9 Ni1 51(7)
O11 Ni3 O9 Ni1 6.8(6)
O12 Ni3 O9 Ni1 92.7(6)
O15 Ni3 O9 Ni1 -81.4(6)
O5 Ni3 O9 Ni2 91.2(6)
O6 Ni3 O9 Ni2 -46(7)
O11 Ni3 O9 Ni2 -90.6(6)
O12 Ni3 O9 Ni2 -4.7(5)
O15 Ni3 O9 Ni2 -178.8(6)
O3 Ni2 O9 C29 40.0(14)
O4 Ni2 O9 C29 -51.1(14)
O12 Ni2 O9 C29 135.1(14)
O10 Ni2 O9 C29 -139.9(14)
O14 Ni2 O9 C29 160(2)
O3 Ni2 O9 Ni1 172.1(6)
O4 Ni2 O9 Ni1 81.0(7)
O12 Ni2 O9 Ni1 -92.7(6)
O10 Ni2 O9 Ni1 -7.8(6)
O14 Ni2 O9 Ni1 -68(3)
O3 Ni2 O9 Ni3 -90.3(7)
O4 Ni2 O9 Ni3 178.5(6)
O12 Ni2 O9 Ni3 4.8(6)
O10 Ni2 O9 Ni3 89.7(6)
O14 Ni2 O9 Ni3 29(3)
O3 Ni2 O10 C30 120(100)
O4 Ni2 O10 C30 45.5(17)
O12 Ni2 O10 C30 -138.7(17)
O9 Ni2 O10 C30 138.0(17)
O14 Ni2 O10 C30 -52.5(17)
O3 Ni2 O10 Ni1 -10(100)
O4 Ni2 O10 Ni1 -84.9(7)
O12 Ni2 O10 Ni1 90.8(6)
O9 Ni2 O10 Ni1 7.6(6)
O14 Ni2 O10 Ni1 177.1(7)
O3 Ni2 O10 Ni4 -108(100)
O4 Ni2 O10 Ni4 177.4(6)
O12 Ni2 O10 Ni4 -6.8(6)
O9 Ni2 O10 Ni4 -90.1(6)
O14 Ni2 O10 Ni4 79.4(6)
O1 Ni1 O10 C30 34.8(17)
O9 Ni1 O10 C30 -143.9(16)
O2 Ni1 O10 C30 174(4)
O11 Ni1 O10 C30 132.0(16)
O13 Ni1 O10 C30 -53.2(16)
O1 Ni1 O10 Ni2 171.0(6)
O9 Ni1 O10 Ni2 -7.7(6)
O2 Ni1 O10 Ni2 -50(4)
O11 Ni1 O10 Ni2 -91.8(6)
O13 Ni1 O10 Ni2 83.0(6)
O1 Ni1 O10 Ni4 -92.2(6)
O9 Ni1 O10 Ni4 89.0(6)
O2 Ni1 O10 Ni4 47(4)
O11 Ni1 O10 Ni4 5.0(5)
O13 Ni1 O10 Ni4 179.8(6)
O7 Ni4 O10 C30 -36.4(16)
O12 Ni4 O10 C30 143.6(16)
O8 Ni4 O10 C30 53.2(16)
O11 Ni4 O10 C30 -131.1(16)
O16 Ni4 O10 C30 -161(3)
O7 Ni4 O10 Ni2 -173.2(7)
O12 Ni4 O10 Ni2 6.7(6)
O8 Ni4 O10 Ni2 -83.6(6)
O11 Ni4 O10 Ni2 92.1(6)
O16 Ni4 O10 Ni2 63(3)
O7 Ni4 O10 Ni1 89.7(7)
O12 Ni4 O10 Ni1 -90.3(6)
O8 Ni4 O10 Ni1 179.3(6)
O11 Ni4 O10 Ni1 -4.9(5)
O16 Ni4 O10 Ni1 -34(3)
O5 Ni3 O11 C31 -114(9)
O6 Ni3 O11 C31 45.7(18)
O9 Ni3 O11 C31 -138.2(18)
O12 Ni3 O11 C31 139.8(18)
O15 Ni3 O11 C31 -49.7(18)
O5 Ni3 O11 Ni1 18(9)
O6 Ni3 O11 Ni1 177.2(6)
O9 Ni3 O11 Ni1 -6.6(6)
O12 Ni3 O11 Ni1 -88.6(6)
O15 Ni3 O11 Ni1 81.9(6)
O5 Ni3 O11 Ni4 115(8)
O6 Ni3 O11 Ni4 -85.0(6)
O9 Ni3 O11 Ni4 91.2(6)
O12 Ni3 O11 Ni4 9.1(6)
O15 Ni3 O11 Ni4 179.6(7)
O1 Ni1 O11 C31 -31.3(15)
O9 Ni1 O11 C31 147.6(14)
O2 Ni1 O11 C31 57.0(14)
O10 Ni1 O11 C31 -128.7(14)
O13 Ni1 O11 C31 -160(3)
O1 Ni1 O11 Ni3 -172.2(6)
O9 Ni1 O11 Ni3 6.7(6)
O2 Ni1 O11 Ni3 -83.8(6)
O10 Ni1 O11 Ni3 90.4(6)
O13 Ni1 O11 Ni3 59(3)
O1 Ni1 O11 Ni4 92.4(6)
O9 Ni1 O11 Ni4 -88.7(6)
O2 Ni1 O11 Ni4 -179.2(6)
O10 Ni1 O11 Ni4 -5.0(6)
O13 Ni1 O11 Ni4 -37(3)
O7 Ni4 O11 C31 34.5(16)
O12 Ni4 O11 C31 -149.4(15)
O8 Ni4 O11 C31 174(6)
O10 Ni4 O11 C31 128.5(15)
O16 Ni4 O11 C31 -57.3(15)
O7 Ni4 O11 Ni3 174.6(7)
O12 Ni4 O11 Ni3 -9.2(6)
O8 Ni4 O11 Ni3 -46(6)
O10 Ni4 O11 Ni3 -91.3(6)
O16 Ni4 O11 Ni3 82.8(6)
O7 Ni4 O11 Ni1 -89.1(7)
O12 Ni4 O11 Ni1 87.1(6)
O8 Ni4 O11 Ni1 51(6)
O10 Ni4 O11 Ni1 5.0(6)
O16 Ni4 O11 Ni1 179.1(6)
O3 Ni2 O12 C32 -37.1(14)
O4 Ni2 O12 C32 175(4)
O10 Ni2 O12 C32 143.2(14)
O9 Ni2 O12 C32 -132.9(14)
O14 Ni2 O12 C32 52.1(14)
O3 Ni2 O12 Ni4 -173.3(6)
O4 Ni2 O12 Ni4 39(5)
O10 Ni2 O12 Ni4 7.0(6)
O9 Ni2 O12 Ni4 90.9(6)
O14 Ni2 O12 Ni4 -84.1(6)
O3 Ni2 O12 Ni3 91.0(6)
O4 Ni2 O12 Ni3 -57(4)
O10 Ni2 O12 Ni3 -88.7(6)
O9 Ni2 O12 Ni3 -4.8(6)
O14 Ni2 O12 Ni3 -179.8(6)
O7 Ni4 O12 C32 -137(10)
O8 Ni4 O12 C32 -44.3(17)
O11 Ni4 O12 C32 139.3(16)
O10 Ni4 O12 C32 -137.6(16)
O16 Ni4 O12 C32 52.3(17)
O7 Ni4 O12 Ni2 -7(10)
O8 Ni4 O12 Ni2 86.5(7)
O11 Ni4 O12 Ni2 -90.0(6)
O10 Ni4 O12 Ni2 -6.8(6)
O16 Ni4 O12 Ni2 -177.0(7)
O7 Ni4 O12 Ni3 92(10)
O8 Ni4 O12 Ni3 -174.5(6)
O11 Ni4 O12 Ni3 9.1(6)
O10 Ni4 O12 Ni3 92.2(6)
O16 Ni4 O12 Ni3 -78.0(7)
O5 Ni3 O12 C32 40.2(16)
O6 Ni3 O12 C32 -51.9(15)
O11 Ni3 O12 C32 -144.0(15)
O9 Ni3 O12 C32 131.7(15)
O15 Ni3 O12 C32 162(3)
O5 Ni3 O12 Ni2 -86.7(7)
O6 Ni3 O12 Ni2 -178.8(6)
O11 Ni3 O12 Ni2 89.1(6)
O9 Ni3 O12 Ni2 4.8(6)
O15 Ni3 O12 Ni2 35(3)
O5 Ni3 O12 Ni4 174.9(6)
O6 Ni3 O12 Ni4 82.8(6)
O11 Ni3 O12 Ni4 -9.3(6)
O9 Ni3 O12 Ni4 -93.6(6)
O15 Ni3 O12 Ni4 -63(3)
O1 Ni1 O13 C33 87.0(17)
O9 Ni1 O13 C33 -91.7(17)
O2 Ni1 O13 C33 -1.0(17)
O11 Ni1 O13 C33 -143(3)
O10 Ni1 O13 C33 -174.7(17)
O3 Ni2 O14 C34 -99(2)
O4 Ni2 O14 C34 -8(2)
O12 Ni2 O14 C34 165.3(19)
O10 Ni2 O14 C34 81.2(19)
O9 Ni2 O14 C34 141(3)
O5 Ni3 O15 C35 -95(2)
O6 Ni3 O15 C35 -3(2)
O11 Ni3 O15 C35 89(2)
O9 Ni3 O15 C35 173.0(19)
O12 Ni3 O15 C35 143(3)
O7 Ni4 O16 C36 95(2)
O12 Ni4 O16 C36 -85(2)
O8 Ni4 O16 C36 6(2)
O11 Ni4 O16 C36 -169(2)
O10 Ni4 O16 C36 -140(3)
Ni1 O1 C1 C2 -19(4)
O1 C1 C2 C7 -178(2)
O1 C1 C2 C3 1(4)
Ni1 O2 C3 C4 -169.5(15)
Ni1 O2 C3 C2 6(4)
C7 C2 C3 O2 -175(2)
C1 C2 C3 O2 6(4)
C7 C2 C3 C4 0(4)
C1 C2 C3 C4 -179(2)
O2 C3 C4 C5 176(2)
C2 C3 C4 C5 0(4)
C3 C4 C5 C6 0(4)
C4 C5 C6 C7 0(4)
C4 C5 C6 Br1 -178.5(19)
C5 C6 C7 C2 0(4)
Br1 C6 C7 C2 178.5(18)
C3 C2 C7 C6 0(4)
C1 C2 C7 C6 179(2)
Ni2 O3 C8 C9 10(4)
O3 C8 C9 C10 -7(4)
O3 C8 C9 C14 175(2)
C14 C9 C10 C11 0(4)
C8 C9 C10 C11 -178(2)
C14 C9 C10 O4 -178(2)
C8 C9 C10 O4 4(4)
Ni2 O4 C10 C11 177.4(17)
Ni2 O4 C10 C9 -4(3)
C9 C10 C11 C12 0(4)
O4 C10 C11 C12 178(2)
C10 C11 C12 C13 0(4)
C11 C12 C13 C14 0(4)
C11 C12 C13 Br2 169(2)
C12 C13 C14 C9 0(4)
Br2 C13 C14 C9 -168(2)
C10 C9 C14 C13 0(4)
C8 C9 C14 C13 178(2)
Ni3 O5 C15 C16 6(4)
O5 C15 C16 C21 -176(3)
O5 C15 C16 C17 6(4)
Ni3 O6 C17 C18 171.5(16)
Ni3 O6 C17 C16 -5(3)
C21 C16 C17 O6 176(2)
C15 C16 C17 O6 -6(4)
C21 C16 C17 C18 0(4)
C15 C16 C17 C18 178(2)
O6 C17 C18 C19 -177(2)
C16 C17 C18 C19 0(4)
C17 C18 C19 C20 0(4)
C18 C19 C20 C21 0(4)
C18 C19 C20 Br3 -179.2(19)
C17 C16 C21 C20 0(4)
C15 C16 C21 C20 -178(2)
C19 C20 C21 C16 0(4)
Br3 C20 C21 C16 179.2(19)
Ni4 O7 C22 C23 5(5)
O7 C22 C23 C28 175(3)
O7 C22 C23 C24 -3(6)
Ni4 O8 C24 C25 -176.9(19)
Ni4 O8 C24 C23 2(4)
C22 C23 C24 O8 -1(6)
C28 C23 C24 O8 -179(3)
C22 C23 C24 C25 178(3)
C28 C23 C24 C25 0(5)
O8 C24 C25 C26 179(3)
C23 C24 C25 C26 0(5)
C24 C25 C26 C27 0(5)
C25 C26 C27 C28 0(5)
C25 C26 C27 Br4 -180(2)
C26 C27 C28 C23 0(5)
Br4 C27 C28 C23 180(2)
C22 C23 C28 C27 -178(3)
C24 C23 C28 C27 0(5)
